data_2222427
loop_
_publ_author_name
'Attar Gharamaleki, Jafar'
'Aghabozorg, Hossein'
'Derikvand, Zohreh'
'Yousefi, Mohammad'

_publ_section_title
;Hydroxonium creatininium
 bis(pyridine-2,6-dicarboxylato-\k^3^<i>O</i>^2^,<i>N</i>,<i>O</i>^6^)nickelate(II)
 trihydrate
;
_journal_coeditor_code PV2161
_journal_issue 7
_journal_name_full 'Acta Crystallographica Section E'
_journal_page_first m824
_journal_page_last m825
_journal_paper_doi 10.1107/S1600536809022053
_journal_volume 65
_journal_year 2009
_chemical_formula_iupac '(C4 H8 N3 O) (H3 O) [Ni (C7 H3 N O4)2], 3H2 O'
_chemical_formula_moiety 'C4 H8 N3 O +, H3 O +, C14 H6 N2 Ni O8 2-, 3(H2 O)'
_chemical_formula_sum 'C18 H23 N5 Ni O13'
_chemical_formula_weight 576.12
_chemical_name_systematic
;
Hydroxonium creatininium bis(pyridine-2,6-dicarboxylato)nickelate(II)
trihydrate
;
_space_group_IT_number 2
_symmetry_cell_setting triclinic
_symmetry_space_group_name_Hall '-P 1'
_symmetry_space_group_name_H-M 'P -1'
_atom_sites_solution_hydrogens mixed
_atom_sites_solution_primary direct
_atom_sites_solution_secondary difmap
_audit_creation_method SHELXL-97
_cell_angle_alpha 74.890(2)
_cell_angle_beta 89.944(2)
_cell_angle_gamma 87.564(3)
_cell_formula_units_Z 2
_cell_length_a 8.1466(9)
_cell_length_b 10.7420(12)
_cell_length_c 13.5061(15)
_cell_measurement_reflns_used 1838
_cell_measurement_temperature 120(2)
_cell_measurement_theta_max 24.2
_cell_measurement_theta_min 2.8
_cell_volume 1140.0(2)
_computing_cell_refinement 'SAINT-Plus (Bruker, 1998)'
_computing_data_collection 'SMART (Bruker, 1998)'
_computing_data_reduction 'SAINT-Plus (Bruker, 1998)'
_computing_molecular_graphics 'SHELXTL (Sheldrick, 2008)'
_computing_publication_material 'SHELXTL (Sheldrick, 2008)'
_computing_structure_refinement 'SHELXL97 (Sheldrick, 2008)'
_computing_structure_solution 'SHELXS97 (Sheldrick, 2008)'
_diffrn_ambient_temperature 120(2)
_diffrn_measured_fraction_theta_full 0.981
_diffrn_measured_fraction_theta_max 0.981
_diffrn_measurement_device_type 'Bruker SMART 1000 CCD area-detector'
_diffrn_measurement_method \w
_diffrn_radiation_monochromator graphite
_diffrn_radiation_source 'fine-focus sealed tube'
_diffrn_radiation_type MoK\a
_diffrn_radiation_wavelength 0.71073
_diffrn_reflns_av_R_equivalents 0.0464
_diffrn_reflns_av_sigmaI/netI 0.0744
_diffrn_reflns_limit_h_max 10
_diffrn_reflns_limit_h_min -10
_diffrn_reflns_limit_k_max 14
_diffrn_reflns_limit_k_min -14
_diffrn_reflns_limit_l_max 17
_diffrn_reflns_limit_l_min -17
_diffrn_reflns_number 11509
_diffrn_reflns_theta_full 28.00
_diffrn_reflns_theta_max 28.00
_diffrn_reflns_theta_min 1.97
_exptl_absorpt_coefficient_mu 0.932
_exptl_absorpt_correction_T_max 0.896
_exptl_absorpt_correction_T_min 0.803
_exptl_absorpt_correction_type multi-scan
_exptl_absorpt_process_details '(SADABS; Bruker, 1998)'
_exptl_crystal_colour green
_exptl_crystal_density_diffrn 1.678
_exptl_crystal_density_method 'not measured'
_exptl_crystal_description prism
_exptl_crystal_F_000 596
_exptl_crystal_size_max 0.18
_exptl_crystal_size_mid 0.14
_exptl_crystal_size_min 0.12
_refine_diff_density_max 0.840
_refine_diff_density_min -0.372
_refine_ls_extinction_method none
_refine_ls_goodness_of_fit_ref 0.995
_refine_ls_hydrogen_treatment constr
_refine_ls_matrix_type full
_refine_ls_number_parameters 335
_refine_ls_number_reflns 5404
_refine_ls_number_restraints 0
_refine_ls_restrained_S_all 0.995
_refine_ls_R_factor_all 0.0831
_refine_ls_R_factor_gt 0.0533
_refine_ls_shift/su_max 0.001
_refine_ls_shift/su_mean 0.000
_refine_ls_structure_factor_coef Fsqd
_refine_ls_weighting_details 'calc w=1/[\s^2^(Fo^2^)+(0.0405P)^2^+2.37P] where P=(Fo^2^+2Fc^2^)/3'
_refine_ls_weighting_scheme calc
_refine_ls_wR_factor_gt 0.1158
_refine_ls_wR_factor_ref 0.1335
_reflns_number_gt 3827
_reflns_number_total 5404
_reflns_threshold_expression I>2\s(I)
_cod_data_source_file pv2161.cif
_cod_data_source_block I
_cod_database_code 2222427
_cod_database_fobs_code 2222427

loop_
_symmetry_equiv_pos_as_xyz
'x, y, z'
'-x, -y, -z'

loop_
_atom_site_type_symbol
_atom_site_label
_atom_site_fract_x
_atom_site_fract_y
_atom_site_fract_z
_atom_site_U_iso_or_equiv
_atom_site_adp_type
_atom_site_calc_flag
_atom_site_refinement_flags
_atom_site_occupancy
_atom_site_disorder_assembly
_atom_site_disorder_group
Ni Ni1 0.26883(5) 0.07342(4) 0.22939(3) 0.01905(13) Uani d . 1 . .
O O1 0.4241(3) -0.0881(2) 0.23014(17) 0.0225(5) Uani d . 1 . .
O O2 0.4819(3) -0.2302(2) 0.13848(18) 0.0245(5) Uani d . 1 . .
O O3 0.0829(3) 0.2229(2) 0.16633(17) 0.0211(5) Uani d . 1 . .
O O4 -0.0572(3) 0.3100(2) 0.01983(17) 0.0254(5) Uani d . 1 . .
O O5 0.4573(3) 0.2152(2) 0.18788(17) 0.0220(5) Uani d . 1 . .
O O6 0.6101(3) 0.3404(2) 0.25748(18) 0.0271(5) Uani d . 1 . .
O O7 0.1100(3) -0.0493(2) 0.33115(17) 0.0228(5) Uani d . 1 . .
O O8 0.0881(3) -0.1386(2) 0.50037(18) 0.0271(5) Uani d . 1 . .
N N1 0.2282(3) 0.0494(2) 0.0918(2) 0.0165(5) Uani d . 1 . .
N N2 0.3261(3) 0.1077(2) 0.3616(2) 0.0161(5) Uani d . 1 . .
C C1 0.3098(4) -0.0458(3) 0.0640(2) 0.0175(6) Uani d . 1 . .
C C2 0.2950(4) -0.0601(3) -0.0352(2) 0.0201(7) Uani d . 1 . .
H H2A 0.3515 -0.1291 -0.0547 0.024 Uiso calc R 1 . .
C C3 0.1952(4) 0.0295(3) -0.1048(3) 0.0221(7) Uani d . 1 . .
H H3A 0.1842 0.0227 -0.1732 0.027 Uiso calc R 1 . .
C C4 0.1118(4) 0.1285(3) -0.0749(2) 0.0208(7) Uani d . 1 . .
H H4A 0.0440 0.1904 -0.1221 0.025 Uiso calc R 1 . .
C C5 0.1297(4) 0.1347(3) 0.0252(2) 0.0174(6) Uani d . 1 . .
C C6 0.4140(4) -0.1286(3) 0.1508(2) 0.0189(7) Uani d . 1 . .
C C7 0.0456(4) 0.2315(3) 0.0738(2) 0.0203(7) Uani d . 1 . .
C C8 0.4375(4) 0.1947(3) 0.3651(2) 0.0175(6) Uani d . 1 . .
C C9 0.4809(4) 0.2192(3) 0.4569(2) 0.0207(7) Uani d . 1 . .
H H9A 0.5607 0.2803 0.4591 0.025 Uiso calc R 1 . .
C C10 0.4039(4) 0.1512(3) 0.5470(2) 0.0212(7) Uani d . 1 . .
H H10A 0.4291 0.1671 0.6112 0.025 Uiso calc R 1 . .
C C11 0.2910(4) 0.0610(3) 0.5404(2) 0.0220(7) Uani d . 1 . .
H H11A 0.2383 0.0134 0.6003 0.026 Uiso calc R 1 . .
C C12 0.2554(4) 0.0409(3) 0.4455(2) 0.0168(6) Uani d . 1 . .
C C13 0.5092(4) 0.2559(3) 0.2620(2) 0.0202(7) Uani d . 1 . .
C C14 0.1407(4) -0.0569(3) 0.4255(2) 0.0193(7) Uani d . 1 . .
O O9 0.7005(3) 0.4732(2) 0.46109(18) 0.0300(6) Uani d . 1 . .
N N3 0.8635(3) 0.5880(3) 0.5417(2) 0.0186(6) Uani d . 1 . .
H H3N 0.9098 0.6328 0.4886 0.028 Uiso d R 1 . .
N N4 0.7837(3) 0.5199(3) 0.7029(2) 0.0202(6) Uani d . 1 . .
N N5 0.9931(3) 0.6668(3) 0.6669(2) 0.0213(6) Uani d . 1 . .
H H5NB 0.9862 0.6905 0.7286 0.032 Uiso d R 1 . .
H H5NA 1.0388 0.7217 0.6217 0.032 Uiso d R 1 . .
C C15 0.7458(4) 0.5019(3) 0.5378(3) 0.0217(7) Uani d . 1 . .
C C16 0.8858(4) 0.5953(3) 0.6403(2) 0.0185(6) Uani d . 1 . .
C C17 0.6828(4) 0.4533(3) 0.6458(3) 0.0226(7) Uani d . 1 . .
H H17A 0.5647 0.4771 0.6499 0.027 Uiso calc R 1 . .
H H17B 0.6996 0.3585 0.6710 0.027 Uiso calc R 1 . .
C C18 0.7939(5) 0.4855(4) 0.8144(3) 0.0288(8) Uani d . 1 . .
H H18A 0.8137 0.5627 0.8376 0.043 Uiso calc R 1 . .
H H18B 0.8844 0.4214 0.8376 0.043 Uiso calc R 1 . .
H H18C 0.6904 0.4491 0.8429 0.043 Uiso calc R 1 . .
O O1W 0.9969(3) 0.7014(2) 0.35667(18) 0.0257(5) Uani d . 1 . .
H H1WA 0.9086 0.6978 0.3243 0.038 Uiso d R 1 . .
H H1WB 1.0206 0.7804 0.3398 0.038 Uiso d R 1 . .
O O2W 0.7807(3) 0.4512(2) 0.10606(19) 0.0310(6) Uani d . 1 . .
H H2WA 0.7267 0.3996 0.1517 0.046 Uiso d R 1 . .
H H2WB 0.8208 0.4006 0.0723 0.046 Uiso d R 1 . .
H H2WC 0.7360 0.5102 0.0580 0.046 Uiso d R 1 . .
O O3W 0.7459(3) 0.6405(3) 0.2550(2) 0.0385(7) Uani d . 1 . .
H H3WA 0.7188 0.5734 0.3000 0.058 Uiso d R 1 . .
H H3WB 0.6564 0.6811 0.2316 0.058 Uiso d R 1 . .
O O4W 0.6023(4) 0.6403(3) 0.0074(2) 0.0454(8) Uani d . 1 . .
H H4WA 0.5592 0.6919 0.0393 0.068 Uiso d R 1 . .
H H4WB 0.5964 0.6694 -0.0574 0.068 Uiso d R 1 . .

loop_
_atom_site_aniso_label
_atom_site_aniso_U_11
_atom_site_aniso_U_22
_atom_site_aniso_U_33
_atom_site_aniso_U_12
_atom_site_aniso_U_13
_atom_site_aniso_U_23
Ni1 0.0227(2) 0.0187(2) 0.0156(2) -0.00178(16) -0.00045(16) -0.00419(16)
O1 0.0295(13) 0.0209(12) 0.0176(11) 0.0012(10) 0.0011(10) -0.0064(9)
O2 0.0315(13) 0.0208(12) 0.0220(12) 0.0086(10) -0.0026(10) -0.0087(10)
O3 0.0254(12) 0.0215(12) 0.0168(11) 0.0008(10) 0.0001(9) -0.0062(9)
O4 0.0287(13) 0.0262(13) 0.0193(12) 0.0074(10) -0.0034(10) -0.0040(10)
O5 0.0249(12) 0.0263(12) 0.0155(11) -0.0045(10) 0.0021(9) -0.0060(9)
O6 0.0306(14) 0.0279(13) 0.0220(12) -0.0110(11) 0.0015(10) -0.0038(10)
O7 0.0294(13) 0.0204(12) 0.0186(12) -0.0068(10) 0.0023(10) -0.0042(9)
O8 0.0349(14) 0.0231(12) 0.0222(12) -0.0078(11) 0.0060(10) -0.0027(10)
N1 0.0151(13) 0.0140(12) 0.0186(13) -0.0019(10) 0.0003(10) -0.0009(10)
N2 0.0170(13) 0.0132(12) 0.0167(13) 0.0031(10) 0.0000(10) -0.0023(10)
C1 0.0153(15) 0.0184(15) 0.0193(16) -0.0025(12) 0.0014(12) -0.0058(12)
C2 0.0194(16) 0.0195(16) 0.0226(17) -0.0040(13) 0.0014(13) -0.0071(13)
C3 0.0268(18) 0.0234(17) 0.0170(16) -0.0025(14) -0.0039(13) -0.0065(13)
C4 0.0216(17) 0.0204(16) 0.0178(16) -0.0010(13) -0.0030(13) -0.0002(12)
C5 0.0180(16) 0.0158(15) 0.0178(15) -0.0031(12) 0.0026(12) -0.0031(12)
C6 0.0182(16) 0.0195(16) 0.0187(16) -0.0032(13) 0.0012(12) -0.0039(13)
C7 0.0229(17) 0.0175(15) 0.0188(16) 0.0005(13) -0.0011(13) -0.0019(12)
C8 0.0146(15) 0.0129(14) 0.0233(16) 0.0017(12) 0.0007(12) -0.0021(12)
C9 0.0204(16) 0.0193(16) 0.0216(16) 0.0027(13) -0.0028(13) -0.0046(13)
C10 0.0263(18) 0.0221(16) 0.0157(15) 0.0054(14) -0.0040(13) -0.0066(13)
C11 0.0242(17) 0.0226(17) 0.0164(16) 0.0071(14) 0.0006(13) -0.0012(13)
C12 0.0148(15) 0.0151(15) 0.0193(16) 0.0040(12) 0.0008(12) -0.0032(12)
C13 0.0204(16) 0.0196(16) 0.0195(16) 0.0003(13) 0.0004(13) -0.0030(13)
C14 0.0180(16) 0.0168(15) 0.0232(17) 0.0015(12) 0.0016(13) -0.0055(13)
O9 0.0341(14) 0.0351(14) 0.0227(13) -0.0115(12) -0.0032(11) -0.0094(11)
N3 0.0211(14) 0.0209(14) 0.0132(13) -0.0024(11) 0.0022(10) -0.0035(10)
N4 0.0246(15) 0.0185(13) 0.0165(13) -0.0040(11) 0.0016(11) -0.0021(11)
N5 0.0267(15) 0.0225(14) 0.0140(13) -0.0018(12) -0.0001(11) -0.0034(11)
C15 0.0211(16) 0.0188(16) 0.0241(17) -0.0007(13) -0.0012(13) -0.0037(13)
C16 0.0199(16) 0.0165(15) 0.0179(16) 0.0050(12) 0.0009(12) -0.0032(12)
C17 0.0220(17) 0.0231(17) 0.0220(17) -0.0050(14) -0.0002(13) -0.0043(13)
C18 0.040(2) 0.0268(18) 0.0181(17) -0.0089(16) 0.0017(15) -0.0015(14)
O1W 0.0261(13) 0.0248(13) 0.0248(13) -0.0066(10) -0.0014(10) -0.0034(10)
O2W 0.0373(15) 0.0255(13) 0.0266(13) 0.0023(11) 0.0072(11) -0.0013(11)
O3W 0.0363(16) 0.0365(15) 0.0345(15) -0.0107(12) -0.0101(12) 0.0067(12)
O4W 0.082(2) 0.0346(15) 0.0169(13) 0.0270(15) -0.0012(13) -0.0065(11)

loop_
_atom_type_symbol
_atom_type_description
_atom_type_scat_dispersion_real
_atom_type_scat_dispersion_imag
_atom_type_scat_source
C C 0.0033 0.0016 'International Tables Vol C Tables 4.2.6.8 and 6.1.1.4'
H H 0.0000 0.0000 'International Tables Vol C Tables 4.2.6.8 and 6.1.1.4'
N N 0.0061 0.0033 'International Tables Vol C Tables 4.2.6.8 and 6.1.1.4'
O O 0.0106 0.0060 'International Tables Vol C Tables 4.2.6.8 and 6.1.1.4'
Ni Ni 0.3393 1.1124 'International Tables Vol C Tables 4.2.6.8 and 6.1.1.4'

loop_
_geom_angle_atom_site_label_1
_geom_angle_atom_site_label_2
_geom_angle_atom_site_label_3
_geom_angle_site_symmetry_1
_geom_angle_site_symmetry_3
_geom_angle
_geom_angle_publ_flag
N1 Ni1 N2 . . 174.74(11) ?
N1 Ni1 O1 . . 78.05(10) ?
N2 Ni1 O1 . . 101.80(10) ?
N1 Ni1 O7 . . 106.74(10) ?
N2 Ni1 O7 . . 78.49(10) ?
O1 Ni1 O7 . . 89.16(9) ?
N1 Ni1 O3 . . 77.19(9) ?
N2 Ni1 O3 . . 103.06(9) ?
O1 Ni1 O3 . . 155.14(9) ?
O7 Ni1 O3 . . 95.81(9) ?
N1 Ni1 O5 . . 98.03(9) ?
N2 Ni1 O5 . . 76.74(10) ?
O1 Ni1 O5 . . 96.01(9) ?
O7 Ni1 O5 . . 155.22(9) ?
O3 Ni1 O5 . . 89.63(9) ?
C6 O1 Ni1 . . 114.6(2) ?
C7 O3 Ni1 . . 113.8(2) ?
C13 O5 Ni1 . . 114.4(2) ?
C14 O7 Ni1 . . 112.9(2) ?
C1 N1 C5 . . 121.1(3) ?
C1 N1 Ni1 . . 118.9(2) ?
C5 N1 Ni1 . . 119.8(2) ?
C12 N2 C8 . . 121.4(3) ?
C12 N2 Ni1 . . 118.5(2) ?
C8 N2 Ni1 . . 120.1(2) ?
N1 C1 C2 . . 120.9(3) ?
N1 C1 C6 . . 111.8(3) ?
C2 C1 C6 . . 127.3(3) ?
C3 C2 C1 . . 118.1(3) ?
C3 C2 H2A . . 120.9 ?
C1 C2 H2A . . 120.9 ?
C4 C3 C2 . . 120.3(3) ?
C4 C3 H3A . . 119.8 ?
C2 C3 H3A . . 119.8 ?
C5 C4 C3 . . 118.3(3) ?
C5 C4 H4A . . 120.9 ?
C3 C4 H4A . . 120.9 ?
N1 C5 C4 . . 121.3(3) ?
N1 C5 C7 . . 112.1(3) ?
C4 C5 C7 . . 126.6(3) ?
O2 C6 O1 . . 125.8(3) ?
O2 C6 C1 . . 118.1(3) ?
O1 C6 C1 . . 116.1(3) ?
O4 C7 O3 . . 126.4(3) ?
O4 C7 C5 . . 117.0(3) ?
O3 C7 C5 . . 116.6(3) ?
N2 C8 C9 . . 121.1(3) ?
N2 C8 C13 . . 113.2(3) ?
C9 C8 C13 . . 125.7(3) ?
C8 C9 C10 . . 118.4(3) ?
C8 C9 H9A . . 120.8 ?
C10 C9 H9A . . 120.8 ?
C11 C10 C9 . . 118.8(3) ?
C11 C10 H10A . . 120.6 ?
C9 C10 H10A . . 120.6 ?
C10 C11 C12 . . 119.3(3) ?
C10 C11 H11A . . 120.3 ?
C12 C11 H11A . . 120.3 ?
N2 C12 C11 . . 121.0(3) ?
N2 C12 C14 . . 112.9(3) ?
C11 C12 C14 . . 126.1(3) ?
O6 C13 O5 . . 126.9(3) ?
O6 C13 C8 . . 117.6(3) ?
O5 C13 C8 . . 115.5(3) ?
O8 C14 O7 . . 125.9(3) ?
O8 C14 C12 . . 118.2(3) ?
O7 C14 C12 . . 115.9(3) ?
C16 N3 C15 . . 110.3(3) ?
C16 N3 H3N . . 126.5 ?
C15 N3 H3N . . 123.1 ?
C16 N4 C18 . . 125.2(3) ?
C16 N4 C17 . . 110.3(3) ?
C18 N4 C17 . . 123.3(3) ?
C16 N5 H5NB . . 122.1 ?
C16 N5 H5NA . . 119.2 ?
H5NB N5 H5NA . . 111.9 ?
O9 C15 N3 . . 125.8(3) ?
O9 C15 C17 . . 127.5(3) ?
N3 C15 C17 . . 106.7(3) ?
N5 C16 N4 . . 125.9(3) ?
N5 C16 N3 . . 123.6(3) ?
N4 C16 N3 . . 110.6(3) ?
N4 C17 C15 . . 102.1(3) ?
N4 C17 H17A . . 111.3 ?
C15 C17 H17A . . 111.3 ?
N4 C17 H17B . . 111.3 ?
C15 C17 H17B . . 111.3 ?
H17A C17 H17B . . 109.2 ?
N4 C18 H18A . . 109.5 ?
N4 C18 H18B . . 109.5 ?
H18A C18 H18B . . 109.5 ?
N4 C18 H18C . . 109.5 ?
H18A C18 H18C . . 109.5 ?
H18B C18 H18C . . 109.5 ?
H1WA O1W H1WB . . 105.5 ?
H2WA O2W H2WB . . 101.4 ?
H2WA O2W H2WC . . 123.5 ?
H2WB O2W H2WC . . 100.7 ?
H3WA O3W H3WB . . 106.0 ?
H4WA O4W H4WB . . 113.1 ?

loop_
_geom_bond_atom_site_label_1
_geom_bond_atom_site_label_2
_geom_bond_site_symmetry_2
_geom_bond_distance
_geom_bond_publ_flag
Ni1 N1 . 1.972(3) ?
Ni1 N2 . 1.974(3) ?
Ni1 O1 . 2.101(2) ?
Ni1 O7 . 2.121(2) ?
Ni1 O3 . 2.163(2) ?
Ni1 O5 . 2.178(2) ?
O1 C6 . 1.262(4) ?
O2 C6 . 1.252(4) ?
O3 C7 . 1.265(4) ?
O4 C7 . 1.251(4) ?
O5 C13 . 1.272(4) ?
O6 C13 . 1.240(4) ?
O7 C14 . 1.280(4) ?
O8 C14 . 1.243(4) ?
N1 C1 . 1.330(4) ?
N1 C5 . 1.342(4) ?
N2 C12 . 1.320(4) ?
N2 C8 . 1.340(4) ?
C1 C2 . 1.394(4) ?
C1 C6 . 1.509(4) ?
C2 C3 . 1.391(5) ?
C2 H2A . 0.9500 ?
C3 C4 . 1.385(5) ?
C3 H3A . 0.9500 ?
C4 C5 . 1.379(4) ?
C4 H4A . 0.9500 ?
C5 C7 . 1.509(4) ?
C8 C9 . 1.382(5) ?
C8 C13 . 1.505(4) ?
C9 C10 . 1.408(5) ?
C9 H9A . 0.9500 ?
C10 C11 . 1.384(5) ?
C10 H10A . 0.9500 ?
C11 C12 . 1.387(4) ?
C11 H11A . 0.9500 ?
C12 C14 . 1.511(4) ?
O9 C15 . 1.218(4) ?
N3 C16 . 1.368(4) ?
N3 C15 . 1.370(4) ?
N3 H3N . 0.8511 ?
N4 C16 . 1.327(4) ?
N4 C18 . 1.455(4) ?
N4 C17 . 1.457(4) ?
N5 C16 . 1.298(4) ?
N5 H5NB . 0.9334 ?
N5 H5NA . 0.8300 ?
C15 C17 . 1.512(5) ?
C17 H17A . 0.9900 ?
C17 H17B . 0.9900 ?
C18 H18A . 0.9800 ?
C18 H18B . 0.9800 ?
C18 H18C . 0.9800 ?
O1W H1WA . 0.8500 ?
O1W H1WB . 0.8500 ?
O2W H2WA . 0.8499 ?
O2W H2WB . 0.8500 ?
O2W H2WC . 0.8500 ?
O3W H3WA . 0.8500 ?
O3W H3WB . 0.8500 ?
O4W H4WA . 0.8500 ?
O4W H4WB . 0.8500 ?

loop_
_geom_hbond_atom_site_label_D
_geom_hbond_atom_site_label_H
_geom_hbond_atom_site_label_A
_geom_hbond_site_symmetry_A
_geom_hbond_distance_DH
_geom_hbond_distance_HA
_geom_hbond_distance_DA
_geom_hbond_angle_DHA
_geom_hbond_publ_flag
N3 H3N O1W 1_555 0.85 1.891 2.726(4) 166 y
N5 H5NB O3 2_666 0.93 1.959 2.861(4) 162 y
N5 H5NA O8 1_665 0.83 1.967 2.777(4) 165 y
O1W H1WA O3W 1_555 0.85 1.840 2.662(3) 162 y
O1W H1WB O7 1_665 0.85 1.972 2.804(3) 166 y
O2W H2WA O6 1_555 0.85 1.709 2.529(3) 161 y
O2W H2WB O4 1_655 0.85 1.648 2.480(3) 165 y
O2W H2WC O4W 1_555 0.85 1.726 2.521(3) 155 y
O3W H3WA O9 1_555 0.85 2.169 2.926(4) 148 y
O3W H3WB O2 1_565 0.85 1.943 2.765(4) 162 y
O4W H4WA O2 1_565 0.85 1.852 2.682(4) 165 y
O4W H4WB O5 2_665 0.85 1.911 2.722(4) 159 y

loop_
_geom_torsion_atom_site_label_1
_geom_torsion_atom_site_label_2
_geom_torsion_atom_site_label_3
_geom_torsion_atom_site_label_4
_geom_torsion_site_symmetry_1
_geom_torsion_site_symmetry_2
_geom_torsion_site_symmetry_3
_geom_torsion_site_symmetry_4
_geom_torsion
_geom_torsion_publ_flag
N1 Ni1 O1 C6 . . . . -3.8(2) ?
N2 Ni1 O1 C6 . . . . -178.4(2) ?
O7 Ni1 O1 C6 . . . . 103.5(2) ?
O3 Ni1 O1 C6 . . . . 1.4(4) ?
O5 Ni1 O1 C6 . . . . -100.8(2) ?
N1 Ni1 O3 C7 . . . . -4.7(2) ?
N2 Ni1 O3 C7 . . . . 169.9(2) ?
O1 Ni1 O3 C7 . . . . -10.0(4) ?
O7 Ni1 O3 C7 . . . . -110.6(2) ?
O5 Ni1 O3 C7 . . . . 93.6(2) ?
N1 Ni1 O5 C13 . . . . 178.0(2) ?
N2 Ni1 O5 C13 . . . . -2.5(2) ?
O1 Ni1 O5 C13 . . . . -103.3(2) ?
O7 Ni1 O5 C13 . . . . -2.2(4) ?
O3 Ni1 O5 C13 . . . . 101.0(2) ?
N1 Ni1 O7 C14 . . . . 170.5(2) ?
N2 Ni1 O7 C14 . . . . -8.9(2) ?
O1 Ni1 O7 C14 . . . . 93.3(2) ?
O3 Ni1 O7 C14 . . . . -111.1(2) ?
O5 Ni1 O7 C14 . . . . -9.3(4) ?
O1 Ni1 N1 C1 . . . . -1.0(2) ?
O7 Ni1 N1 C1 . . . . -86.4(2) ?
O3 Ni1 N1 C1 . . . . -178.7(2) ?
O5 Ni1 N1 C1 . . . . 93.5(2) ?
O1 Ni1 N1 C5 . . . . -175.6(2) ?
O7 Ni1 N1 C5 . . . . 98.9(2) ?
O3 Ni1 N1 C5 . . . . 6.6(2) ?
O5 Ni1 N1 C5 . . . . -81.1(2) ?
O1 Ni1 N2 C12 . . . . -83.0(2) ?
O7 Ni1 N2 C12 . . . . 3.6(2) ?
O3 Ni1 N2 C12 . . . . 97.0(2) ?
O5 Ni1 N2 C12 . . . . -176.5(2) ?
O1 Ni1 N2 C8 . . . . 95.3(2) ?
O7 Ni1 N2 C8 . . . . -178.0(2) ?
O3 Ni1 N2 C8 . . . . -84.7(2) ?
O5 Ni1 N2 C8 . . . . 1.8(2) ?
C5 N1 C1 C2 . . . . -0.3(4) ?
Ni1 N1 C1 C2 . . . . -174.8(2) ?
C5 N1 C1 C6 . . . . 179.3(3) ?
Ni1 N1 C1 C6 . . . . 4.8(3) ?
N1 C1 C2 C3 . . . . 1.3(5) ?
C6 C1 C2 C3 . . . . -178.2(3) ?
C1 C2 C3 C4 . . . . -0.9(5) ?
C2 C3 C4 C5 . . . . -0.5(5) ?
C1 N1 C5 C4 . . . . -1.2(5) ?
Ni1 N1 C5 C4 . . . . 173.3(2) ?
C1 N1 C5 C7 . . . . 178.2(3) ?
Ni1 N1 C5 C7 . . . . -7.3(3) ?
C3 C4 C5 N1 . . . . 1.6(5) ?
C3 C4 C5 C7 . . . . -177.8(3) ?
Ni1 O1 C6 O2 . . . . -172.4(3) ?
Ni1 O1 C6 C1 . . . . 7.4(3) ?
N1 C1 C6 O2 . . . . 171.8(3) ?
C2 C1 C6 O2 . . . . -8.7(5) ?
N1 C1 C6 O1 . . . . -8.1(4) ?
C2 C1 C6 O1 . . . . 171.5(3) ?
Ni1 O3 C7 O4 . . . . -179.7(3) ?
Ni1 O3 C7 C5 . . . . 2.4(3) ?
N1 C5 C7 O4 . . . . -175.4(3) ?
C4 C5 C7 O4 . . . . 4.0(5) ?
N1 C5 C7 O3 . . . . 2.7(4) ?
C4 C5 C7 O3 . . . . -177.9(3) ?
C12 N2 C8 C9 . . . . -1.0(4) ?
Ni1 N2 C8 C9 . . . . -179.2(2) ?
C12 N2 C8 C13 . . . . 177.3(3) ?
Ni1 N2 C8 C13 . . . . -1.0(3) ?
N2 C8 C9 C10 . . . . -0.6(5) ?
C13 C8 C9 C10 . . . . -178.7(3) ?
C8 C9 C10 C11 . . . . 1.4(5) ?
C9 C10 C11 C12 . . . . -0.7(5) ?
C8 N2 C12 C11 . . . . 1.8(4) ?
Ni1 N2 C12 C11 . . . . -179.9(2) ?
C8 N2 C12 C14 . . . . -176.9(3) ?
Ni1 N2 C12 C14 . . . . 1.4(3) ?
C10 C11 C12 N2 . . . . -0.9(5) ?
C10 C11 C12 C14 . . . . 177.5(3) ?
Ni1 O5 C13 O6 . . . . -176.5(3) ?
Ni1 O5 C13 C8 . . . . 2.8(3) ?
N2 C8 C13 O6 . . . . 178.0(3) ?
C9 C8 C13 O6 . . . . -3.9(5) ?
N2 C8 C13 O5 . . . . -1.3(4) ?
C9 C8 C13 O5 . . . . 176.8(3) ?
Ni1 O7 C14 O8 . . . . -165.9(3) ?
Ni1 O7 C14 C12 . . . . 12.2(3) ?
N2 C12 C14 O8 . . . . 168.8(3) ?
C11 C12 C14 O8 . . . . -9.8(5) ?
N2 C12 C14 O7 . . . . -9.5(4) ?
C11 C12 C14 O7 . . . . 171.9(3) ?
C16 N3 C15 O9 . . . . -178.9(3) ?
C16 N3 C15 C17 . . . . 2.2(4) ?
C18 N4 C16 N5 . . . . -11.9(5) ?
C17 N4 C16 N5 . . . . -179.3(3) ?
C18 N4 C16 N3 . . . . 167.9(3) ?
C17 N4 C16 N3 . . . . 0.5(4) ?
C15 N3 C16 N5 . . . . 178.1(3) ?
C15 N3 C16 N4 . . . . -1.8(4) ?
C16 N4 C17 C15 . . . . 0.8(3) ?
C18 N4 C17 C15 . . . . -166.9(3) ?
O9 C15 C17 N4 . . . . 179.4(3) ?
N3 C15 C17 N4 . . . . -1.8(3) ?
